data_4023101
loop_
_publ_author_name
'Zhenlei Song'
'Richard P. Hsung'
'Ting Lu'
'Andrew G. Lohse'

_publ_section_title
;
 Studies on a Urea-Directed Stork-Crabtree Hydrogenation.
 Synthesis of the C1-C9 Subunit of (+)-Zincophorin
;
_journal_name_full 'Journal of Organic Chemistry'
_journal_page_first 9722
_journal_page_last 9731
_journal_paper_doi 10.1021/jo7017922
_journal_volume 72
_journal_year 2007
_chemical_absolute_configuration rmad
_chemical_formula_moiety 'C36 H44 N2 O3 Si'
_chemical_formula_sum 'C36 H44 N2 O3 Si'
_chemical_formula_weight 580.82
_chemical_name_common 07197a
_chemical_name_systematic
; 
 ? 
;
_space_group_IT_number 4
_symmetry_cell_setting monoclinic
_symmetry_space_group_name_Hall 'P 2yb'
_symmetry_space_group_name_H-M 'P 1 21 1'
_atom_sites_solution_hydrogens geom
_atom_sites_solution_primary direct
_atom_sites_solution_secondary difmap
_audit_creation_method SHELXL-97
_cell_angle_alpha 90.00
_cell_angle_beta 105.838(2)
_cell_angle_gamma 90.00
_cell_formula_units_Z 2
_cell_length_a 7.1077(7)
_cell_length_b 23.996(2)
_cell_length_c 9.9653(9)
_cell_measurement_reflns_used 2274
_cell_measurement_temperature 173(2)
_cell_measurement_theta_max 27.17
_cell_measurement_theta_min 2.29
_cell_volume 1635.1(3)
_computing_cell_refinement 'Bruker SMART'
_computing_data_collection 'Bruker SMART'
_computing_data_reduction 'Bruker SAINT'
_computing_molecular_graphics 'Bruker SHELXTL'
_computing_publication_material 'Bruker SHELXTL'
_computing_structure_refinement 'Bruker SHELXTL'
_computing_structure_solution 'Bruker SHELXTL'
_diffrn_ambient_temperature 173(2)
_diffrn_measured_fraction_theta_full 0.988
_diffrn_measured_fraction_theta_max 0.988
_diffrn_measurement_device_type 'CCD area detector'
_diffrn_measurement_method 'phi and omega scans'
_diffrn_radiation_monochromator graphite
_diffrn_radiation_source 'sealed tube'
_diffrn_radiation_type MoK\a
_diffrn_radiation_wavelength 0.71073
_diffrn_reflns_av_R_equivalents 0.0308
_diffrn_reflns_av_sigmaI/netI 0.0460
_diffrn_reflns_limit_h_max 8
_diffrn_reflns_limit_h_min -9
_diffrn_reflns_limit_k_max 31
_diffrn_reflns_limit_k_min -30
_diffrn_reflns_limit_l_max 12
_diffrn_reflns_limit_l_min 0
_diffrn_reflns_number 14098
_diffrn_reflns_theta_full 27.50
_diffrn_reflns_theta_max 27.50
_diffrn_reflns_theta_min 1.70
_exptl_absorpt_coefficient_mu 0.109
_exptl_absorpt_correction_T_max 0.9850
_exptl_absorpt_correction_T_min 0.9765
_exptl_absorpt_correction_type multi-scan
_exptl_absorpt_process_details 'SADABS (Sheldrick, 2004)'
_exptl_crystal_colour Colorless
_exptl_crystal_density_diffrn 1.180
_exptl_crystal_density_method 'not measured'
_exptl_crystal_description Block
_exptl_crystal_F_000 624
_exptl_crystal_size_max 0.22
_exptl_crystal_size_mid 0.15
_exptl_crystal_size_min 0.14
_refine_diff_density_max 0.228
_refine_diff_density_min -0.193
_refine_diff_density_rms 0.033
_refine_ls_abs_structure_details 'Flack H D (1983), Acta Cryst. A39, 876-881'
_refine_ls_abs_structure_Flack 0.21(10)
_refine_ls_extinction_method none
_refine_ls_goodness_of_fit_ref 1.040
_refine_ls_hydrogen_treatment constr
_refine_ls_matrix_type full
_refine_ls_number_parameters 385
_refine_ls_number_reflns 7195
_refine_ls_number_restraints 1
_refine_ls_restrained_S_all 1.040
_refine_ls_R_factor_all 0.0531
_refine_ls_R_factor_gt 0.0400
_refine_ls_shift/su_max 0.000
_refine_ls_shift/su_mean 0.000
_refine_ls_structure_factor_coef Fsqd
_refine_ls_weighting_details 'calc w=1/[\s^2^(Fo^2^)+(0.0393P)^2^+0.1798P] where P=(Fo^2^+2Fc^2^)/3'
_refine_ls_weighting_scheme calc
_refine_ls_wR_factor_gt 0.0859
_refine_ls_wR_factor_ref 0.0911
_reflns_number_gt 6134
_reflns_number_total 7195
_reflns_threshold_expression >2sigma(I)
_cod_data_source_file jo7017922-File004.cif
_cod_data_source_block 07197a
_cod_depositor_comments
;
The following automatic conversions were performed:
'_symmetry_cell_setting' value 'Monoclinic' changed to 'monoclinic'
according to '/home/saulius/struct/CIF-dictionaries/cif_core.dic'
dictionary named 'cif_core.dic' version 2.4.1 from
2010-06-29.

'_exptl_absorpt_correction_type' value 'Multi-scan' changed
to 'multi-scan' according to
'/home/saulius/struct/CIF-dictionaries/cif_core.dic' dictionary named
'cif_core.dic' version 2.4.1 from 2010-06-29.

Automatic conversion script
Id: cif_fix_enum 1527 2010-12-29 10:47:43Z saulius 
;
_cod_original_sg_symbol_H-M 'P 21'
_cod_database_code 4023101

loop_
_symmetry_equiv_pos_as_xyz
'x, y, z'
'-x, y+1/2, -z'

loop_
_atom_site_label
_atom_site_type_symbol
_atom_site_fract_x
_atom_site_fract_y
_atom_site_fract_z
_atom_site_U_iso_or_equiv
_atom_site_adp_type
_atom_site_occupancy
_atom_site_symmetry_multiplicity
_atom_site_calc_flag
_atom_site_refinement_flags
Si1 Si 0.55669(7) 0.33272(2) 0.67659(5) 0.02727(11) Uani 1 1 d .
O1 O -0.2318(2) 0.52874(6) 0.64555(15) 0.0407(4) Uani 1 1 d .
O2 O 0.18476(18) 0.48651(5) 0.92487(13) 0.0299(3) Uani 1 1 d .
O3 O 0.5258(2) 0.36806(6) 0.80985(14) 0.0390(3) Uani 1 1 d .
N1 N 0.0862(2) 0.55609(7) 0.75274(16) 0.0315(4) Uani 1 1 d .
N2 N -0.0079(2) 0.54818(7) 0.52151(16) 0.0352(4) Uani 1 1 d .
C1 C -0.0681(3) 0.54227(8) 0.6395(2) 0.0310(4) Uani 1 1 d .
C2 C 0.2061(3) 0.55054(9) 0.5555(2) 0.0354(5) Uani 1 1 d .
H2A H 0.2564 0.5118 0.5520 0.042 Uiso 1 1 calc R
C3 C 0.2628(3) 0.56984(8) 0.71037(19) 0.0292(4) Uani 1 1 d .
H3A H 0.3731 0.5462 0.7648 0.035 Uiso 1 1 calc R
C4 C -0.1145(4) 0.51844(10) 0.3968(2) 0.0493(6) Uani 1 1 d .
H4A H -0.2551 0.5249 0.3806 0.074 Uiso 1 1 calc R
H4B H -0.0871 0.4785 0.4093 0.074 Uiso 1 1 calc R
H4C H -0.0730 0.5319 0.3165 0.074 Uiso 1 1 calc R
C5 C 0.2804(4) 0.58637(11) 0.4560(2) 0.0505(6) Uani 1 1 d .
H5A H 0.2316 0.5717 0.3611 0.076 Uiso 1 1 calc R
H5B H 0.4237 0.5860 0.4834 0.076 Uiso 1 1 calc R
H5C H 0.2339 0.6247 0.4589 0.076 Uiso 1 1 calc R
C6 C 0.3214(3) 0.63071(8) 0.7337(2) 0.0351(5) Uani 1 1 d .
C7 C 0.5170(3) 0.64486(11) 0.7556(2) 0.0452(5) Uani 1 1 d .
H7A H 0.6099 0.6166 0.7539 0.054 Uiso 1 1 calc R
C8 C 0.5784(4) 0.69951(12) 0.7799(3) 0.0603(8) Uani 1 1 d .
H8A H 0.7124 0.7086 0.7939 0.072 Uiso 1 1 calc R
C9 C 0.4455(5) 0.74052(12) 0.7836(3) 0.0652(8) Uani 1 1 d .
H9A H 0.4877 0.7780 0.8017 0.078 Uiso 1 1 calc R
C10 C 0.2498(5) 0.72717(11) 0.7609(3) 0.0628(7) Uani 1 1 d .
H10A H 0.1577 0.7557 0.7619 0.075 Uiso 1 1 calc R
C11 C 0.1873(4) 0.67251(10) 0.7368(2) 0.0460(5) Uani 1 1 d .
H11A H 0.0530 0.6636 0.7224 0.055 Uiso 1 1 calc R
C12 C 0.0804(3) 0.53839(8) 0.89006(19) 0.0281(4) Uani 1 1 d .
H12A H -0.0597 0.5304 0.8843 0.034 Uiso 1 1 calc R
C13 C 0.3836(3) 0.48857(8) 0.99015(18) 0.0285(4) Uani 1 1 d .
C14 C 0.4716(3) 0.53402(9) 1.05354(19) 0.0322(4) Uani 1 1 d .
H14A H 0.6086 0.5326 1.0958 0.039 Uiso 1 1 calc R
C15 C 0.3662(3) 0.58738(8) 1.0619(2) 0.0342(4) Uani 1 1 d .
H15A H 0.4128 0.6167 1.0088 0.041 Uiso 1 1 calc R
H15B H 0.3960 0.5995 1.1604 0.041 Uiso 1 1 calc R
C16 C 0.1495(3) 0.58061(8) 1.0043(2) 0.0320(4) Uani 1 1 d .
C17 C 0.0190(4) 0.60828(10) 1.0509(2) 0.0497(6) Uani 1 1 d .
H17A H 0.0611 0.6342 1.1251 0.060 Uiso 1 1 calc R
H17B H -0.1167 0.6022 1.0102 0.060 Uiso 1 1 calc R
C18 C 0.4738(3) 0.43320(9) 0.97603(19) 0.0330(4) Uani 1 1 d .
H18A H 0.3867 0.4038 0.9975 0.040 Uiso 1 1 calc R
C19 C 0.6764(4) 0.42516(13) 1.0762(3) 0.0646(8) Uani 1 1 d .
H19A H 0.6685 0.4289 1.1724 0.097 Uiso 1 1 calc R
H19B H 0.7655 0.4535 1.0577 0.097 Uiso 1 1 calc R
H19C H 0.7253 0.3880 1.0627 0.097 Uiso 1 1 calc R
C20 C 0.4802(3) 0.42460(8) 0.82555(19) 0.0295(4) Uani 1 1 d .
H20A H 0.3519 0.4340 0.7605 0.035 Uiso 1 1 calc R
H20B H 0.5808 0.4490 0.8046 0.035 Uiso 1 1 calc R
C21 C 0.8275(3) 0.32375(9) 0.7019(2) 0.0383(5) Uani 1 1 d .
C22 C 0.8668(3) 0.28219(11) 0.5971(3) 0.0504(6) Uani 1 1 d .
H22A H 1.0082 0.2772 0.6139 0.076 Uiso 1 1 calc R
H22B H 0.8109 0.2963 0.5023 0.076 Uiso 1 1 calc R
H22C H 0.8065 0.2463 0.6078 0.076 Uiso 1 1 calc R
C23 C 0.9118(4) 0.29998(15) 0.8494(3) 0.0712(9) Uani 1 1 d .
H23A H 1.0538 0.2957 0.8681 0.107 Uiso 1 1 calc R
H23B H 0.8525 0.2636 0.8561 0.107 Uiso 1 1 calc R
H23C H 0.8830 0.3255 0.9179 0.107 Uiso 1 1 calc R
C24 C 0.9314(4) 0.37820(12) 0.6897(5) 0.0834(11) Uani 1 1 d .
H24A H 1.0720 0.3713 0.7080 0.125 Uiso 1 1 calc R
H24B H 0.9087 0.4050 0.7578 0.125 Uiso 1 1 calc R
H24C H 0.8803 0.3933 0.5953 0.125 Uiso 1 1 calc R
C25 C 0.4443(2) 0.26323(8) 0.6914(2) 0.0283(4) Uani 1 1 d .
C26 C 0.4030(3) 0.22376(8) 0.5838(2) 0.0347(4) Uani 1 1 d .
H26A H 0.4414 0.2310 0.5013 0.042 Uiso 1 1 calc R
C27 C 0.3073(3) 0.17425(9) 0.5952(2) 0.0403(5) Uani 1 1 d .
H27A H 0.2788 0.1483 0.5203 0.048 Uiso 1 1 calc R
C28 C 0.2537(3) 0.16288(9) 0.7148(3) 0.0425(5) Uani 1 1 d .
H28A H 0.1846 0.1296 0.7217 0.051 Uiso 1 1 calc R
C29 C 0.3005(3) 0.19984(9) 0.8249(2) 0.0400(5) Uani 1 1 d .
H29A H 0.2691 0.1911 0.9092 0.048 Uiso 1 1 calc R
C30 C 0.3925(3) 0.24946(9) 0.8131(2) 0.0334(5) Uani 1 1 d .
H30A H 0.4214 0.2748 0.8892 0.040 Uiso 1 1 calc R
C31 C 0.4233(3) 0.36683(8) 0.50707(19) 0.0303(4) Uani 1 1 d .
C32 C 0.2596(3) 0.34259(10) 0.4153(2) 0.0442(5) Uani 1 1 d .
H32A H 0.2137 0.3078 0.4390 0.053 Uiso 1 1 calc R
C33 C 0.1624(3) 0.36783(11) 0.2909(3) 0.0542(6) Uani 1 1 d .
H33A H 0.0522 0.3500 0.2304 0.065 Uiso 1 1 calc R
C34 C 0.2234(3) 0.41827(11) 0.2541(2) 0.0461(6) Uani 1 1 d .
H34A H 0.1576 0.4353 0.1680 0.055 Uiso 1 1 calc R
C35 C 0.3812(3) 0.44390(10) 0.3435(2) 0.0457(5) Uani 1 1 d .
H35A H 0.4230 0.4792 0.3196 0.055 Uiso 1 1 calc R
C36 C 0.4810(3) 0.41876(9) 0.4688(2) 0.0390(5) Uani 1 1 d .
H36A H 0.5899 0.4372 0.5291 0.047 Uiso 1 1 calc R

loop_
_atom_site_aniso_label
_atom_site_aniso_U_11
_atom_site_aniso_U_22
_atom_site_aniso_U_33
_atom_site_aniso_U_23
_atom_site_aniso_U_13
_atom_site_aniso_U_12
Si1 0.0260(2) 0.0301(3) 0.0254(2) -0.0018(2) 0.00656(19) 0.0019(2)
O1 0.0337(8) 0.0448(9) 0.0389(8) -0.0039(7) 0.0019(6) -0.0038(6)
O2 0.0286(6) 0.0264(7) 0.0331(7) -0.0020(5) 0.0059(5) 0.0011(5)
O3 0.0533(8) 0.0350(8) 0.0289(7) -0.0019(6) 0.0111(6) 0.0124(7)
N1 0.0308(8) 0.0400(10) 0.0223(8) -0.0009(7) 0.0050(6) -0.0013(7)
N2 0.0405(9) 0.0360(9) 0.0243(8) -0.0016(7) 0.0009(7) -0.0023(7)
C1 0.0348(10) 0.0255(10) 0.0285(10) 0.0012(8) 0.0015(8) 0.0032(8)
C2 0.0458(12) 0.0333(11) 0.0264(10) 0.0028(8) 0.0087(9) 0.0048(9)
C3 0.0302(9) 0.0333(10) 0.0239(9) 0.0050(8) 0.0069(8) 0.0024(8)
C4 0.0679(15) 0.0468(14) 0.0259(11) -0.0041(10) 0.0002(10) -0.0138(11)
C5 0.0597(15) 0.0654(17) 0.0278(12) -0.0005(11) 0.0140(10) -0.0136(12)
C6 0.0430(12) 0.0407(12) 0.0196(10) 0.0052(8) 0.0050(8) -0.0009(9)
C7 0.0477(13) 0.0591(15) 0.0296(11) 0.0026(10) 0.0120(10) -0.0114(11)
C8 0.0754(19) 0.0705(19) 0.0348(14) -0.0022(12) 0.0147(13) -0.0337(16)
C9 0.108(2) 0.0476(15) 0.0388(14) -0.0016(12) 0.0177(15) -0.0277(16)
C10 0.099(2) 0.0391(14) 0.0511(16) 0.0038(12) 0.0227(15) 0.0068(14)
C11 0.0574(14) 0.0403(13) 0.0390(13) 0.0034(10) 0.0112(10) 0.0031(10)
C12 0.0285(9) 0.0304(10) 0.0263(10) 0.0013(8) 0.0091(7) 0.0031(8)
C13 0.0305(9) 0.0364(10) 0.0180(9) 0.0014(7) 0.0054(7) 0.0038(8)
C14 0.0317(10) 0.0435(11) 0.0197(9) -0.0016(8) 0.0042(7) -0.0020(8)
C15 0.0460(11) 0.0319(11) 0.0242(10) -0.0043(8) 0.0085(8) -0.0064(9)
C16 0.0417(10) 0.0298(10) 0.0252(10) 0.0018(8) 0.0102(8) 0.0043(8)
C17 0.0602(15) 0.0528(15) 0.0375(13) -0.0079(11) 0.0154(11) 0.0133(12)
C18 0.0398(11) 0.0359(11) 0.0212(9) 0.0007(8) 0.0045(8) 0.0103(8)
C19 0.0640(16) 0.0817(19) 0.0347(13) -0.0133(13) -0.0092(11) 0.0418(14)
C20 0.0321(10) 0.0290(10) 0.0268(10) -0.0019(8) 0.0071(8) 0.0037(8)
C21 0.0271(9) 0.0442(13) 0.0426(12) -0.0072(10) 0.0079(8) -0.0004(9)
C22 0.0310(11) 0.0707(17) 0.0522(15) -0.0161(12) 0.0159(10) 0.0044(11)
C23 0.0399(13) 0.125(3) 0.0427(15) -0.0078(16) 0.0010(11) 0.0317(15)
C24 0.0362(14) 0.0605(19) 0.153(3) -0.0166(19) 0.0257(17) -0.0127(12)
C25 0.0231(9) 0.0315(10) 0.0287(10) 0.0009(8) 0.0045(7) 0.0039(7)
C26 0.0314(10) 0.0387(12) 0.0346(11) -0.0006(9) 0.0101(8) 0.0019(8)
C27 0.0388(11) 0.0359(12) 0.0441(13) -0.0059(10) 0.0079(10) 0.0009(9)
C28 0.0380(11) 0.0341(12) 0.0550(14) 0.0077(10) 0.0120(10) -0.0006(9)
C29 0.0419(12) 0.0421(12) 0.0380(12) 0.0124(10) 0.0143(10) 0.0035(9)
C30 0.0345(10) 0.0375(12) 0.0272(11) 0.0032(8) 0.0065(8) 0.0072(8)
C31 0.0290(9) 0.0370(11) 0.0277(10) 0.0010(8) 0.0123(8) 0.0037(8)
C32 0.0358(10) 0.0472(14) 0.0445(12) 0.0136(10) 0.0020(9) -0.0056(9)
C33 0.0383(12) 0.0661(16) 0.0487(14) 0.0142(13) -0.0042(10) -0.0085(11)
C34 0.0426(12) 0.0596(15) 0.0357(12) 0.0157(11) 0.0099(10) 0.0072(11)
C35 0.0541(14) 0.0440(13) 0.0438(13) 0.0121(10) 0.0216(11) -0.0009(10)
C36 0.0414(11) 0.0418(12) 0.0341(11) 0.0019(9) 0.0107(9) -0.0058(9)

loop_
_atom_type_symbol
_atom_type_description
_atom_type_scat_dispersion_real
_atom_type_scat_dispersion_imag
_atom_type_scat_source
C C 0.0033 0.0016 'International Tables Vol C Tables 4.2.6.8 and 6.1.1.4'
H H 0.0000 0.0000 'International Tables Vol C Tables 4.2.6.8 and 6.1.1.4'
N N 0.0061 0.0033 'International Tables Vol C Tables 4.2.6.8 and 6.1.1.4'
O O 0.0106 0.0060 'International Tables Vol C Tables 4.2.6.8 and 6.1.1.4'
Si Si 0.0817 0.0704 'International Tables Vol C Tables 4.2.6.8 and 6.1.1.4'

loop_
_geom_angle_atom_site_label_1
_geom_angle_atom_site_label_2
_geom_angle_atom_site_label_3
_geom_angle
O3 Si1 C25 104.02(8)
O3 Si1 C31 110.83(8)
C25 Si1 C31 109.68(9)
O3 Si1 C21 107.97(9)
C25 Si1 C21 109.26(9)
C31 Si1 C21 114.55(9)
C13 O2 C12 118.27(14)
C20 O3 Si1 132.16(13)
C1 N1 C12 118.77(16)
C1 N1 C3 111.70(15)
C12 N1 C3 125.94(14)
C1 N2 C4 118.23(18)
C1 N2 C2 110.76(15)
C4 N2 C2 118.82(18)
O1 C1 N2 126.55(17)
O1 C1 N1 125.18(18)
N2 C1 N1 108.23(17)
N2 C2 C5 113.31(17)
N2 C2 C3 102.25(15)
C5 C2 C3 116.07(17)
N2 C2 H2A 108.3
C5 C2 H2A 108.3
C3 C2 H2A 108.3
N1 C3 C6 113.12(16)
N1 C3 C2 102.04(15)
C6 C3 C2 115.10(16)
N1 C3 H3A 108.8
C6 C3 H3A 108.8
C2 C3 H3A 108.8
N2 C4 H4A 109.5
N2 C4 H4B 109.5
H4A C4 H4B 109.5
N2 C4 H4C 109.5
H4A C4 H4C 109.5
H4B C4 H4C 109.5
C2 C5 H5A 109.5
C2 C5 H5B 109.5
H5A C5 H5B 109.5
C2 C5 H5C 109.5
H5A C5 H5C 109.5
H5B C5 H5C 109.5
C7 C6 C11 118.9(2)
C7 C6 C3 118.68(19)
C11 C6 C3 122.41(19)
C8 C7 C6 120.9(3)
C8 C7 H7A 119.5
C6 C7 H7A 119.5
C9 C8 C7 119.9(3)
C9 C8 H8A 120.0
C7 C8 H8A 120.0
C8 C9 C10 119.9(3)
C8 C9 H9A 120.1
C10 C9 H9A 120.1
C11 C10 C9 120.5(3)
C11 C10 H10A 119.7
C9 C10 H10A 119.7
C10 C11 C6 119.9(2)
C10 C11 H11A 120.1
C6 C11 H11A 120.1
O2 C12 N1 109.63(15)
O2 C12 C16 111.07(14)
N1 C12 C16 115.57(16)
O2 C12 H12A 106.7
N1 C12 H12A 106.7
C16 C12 H12A 106.7
C14 C13 O2 122.68(17)
C14 C13 C18 127.94(17)
O2 C13 C18 109.38(16)
C13 C14 C15 123.43(17)
C13 C14 H14A 118.3
C15 C14 H14A 118.3
C14 C15 C16 111.32(16)
C14 C15 H15A 109.4
C16 C15 H15A 109.4
C14 C15 H15B 109.4
C16 C15 H15B 109.4
H15A C15 H15B 108.0
C17 C16 C15 123.8(2)
C17 C16 C12 119.3(2)
C15 C16 C12 116.91(16)
C16 C17 H17A 120.0
C16 C17 H17B 120.0
H17A C17 H17B 120.0
C13 C18 C19 113.76(17)
C13 C18 C20 109.89(15)
C19 C18 C20 110.50(18)
C13 C18 H18A 107.5
C19 C18 H18A 107.5
C20 C18 H18A 107.5
C18 C19 H19A 109.5
C18 C19 H19B 109.5
H19A C19 H19B 109.5
C18 C19 H19C 109.5
H19A C19 H19C 109.5
H19B C19 H19C 109.5
O3 C20 C18 107.92(15)
O3 C20 H20A 110.1
C18 C20 H20A 110.1
O3 C20 H20B 110.1
C18 C20 H20B 110.1
H20A C20 H20B 108.4
C24 C21 C22 108.9(2)
C24 C21 C23 108.9(2)
C22 C21 C23 108.4(2)
C24 C21 Si1 113.03(16)
C22 C21 Si1 110.76(14)
C23 C21 Si1 106.73(15)
C21 C22 H22A 109.5
C21 C22 H22B 109.5
H22A C22 H22B 109.5
C21 C22 H22C 109.5
H22A C22 H22C 109.5
H22B C22 H22C 109.5
C21 C23 H23A 109.5
C21 C23 H23B 109.5
H23A C23 H23B 109.5
C21 C23 H23C 109.5
H23A C23 H23C 109.5
H23B C23 H23C 109.5
C21 C24 H24A 109.5
C21 C24 H24B 109.5
H24A C24 H24B 109.5
C21 C24 H24C 109.5
H24A C24 H24C 109.5
H24B C24 H24C 109.5
C30 C25 C26 117.00(18)
C30 C25 Si1 119.82(15)
C26 C25 Si1 123.16(15)
C27 C26 C25 121.41(19)
C27 C26 H26A 119.3
C25 C26 H26A 119.3
C28 C27 C26 119.9(2)
C28 C27 H27A 120.1
C26 C27 H27A 120.1
C27 C28 C29 119.9(2)
C27 C28 H28A 120.0
C29 C28 H28A 120.0
C28 C29 C30 120.3(2)
C28 C29 H29A 119.8
C30 C29 H29A 119.8
C29 C30 C25 121.39(19)
C29 C30 H30A 119.3
C25 C30 H30A 119.3
C32 C31 C36 116.58(18)
C32 C31 Si1 122.13(16)
C36 C31 Si1 121.26(15)
C33 C32 C31 121.9(2)
C33 C32 H32A 119.1
C31 C32 H32A 119.1
C34 C33 C32 120.6(2)
C34 C33 H33A 119.7
C32 C33 H33A 119.7
C33 C34 C35 119.0(2)
C33 C34 H34A 120.5
C35 C34 H34A 120.5
C34 C35 C36 120.9(2)
C34 C35 H35A 119.6
C36 C35 H35A 119.6
C35 C36 C31 121.0(2)
C35 C36 H36A 119.5
C31 C36 H36A 119.5

loop_
_geom_bond_atom_site_label_1
_geom_bond_atom_site_label_2
_geom_bond_distance
Si1 O3 1.6402(14)
Si1 C25 1.872(2)
Si1 C31 1.8836(19)
Si1 C21 1.8842(19)
O1 C1 1.225(2)
O2 C13 1.386(2)
O2 C12 1.442(2)
O3 C20 1.414(2)
N1 C1 1.383(2)
N1 C12 1.444(2)
N1 C3 1.467(2)
N2 C1 1.364(3)
N2 C4 1.454(3)
N2 C2 1.467(3)
C2 C5 1.512(3)
C2 C3 1.555(3)
C2 H2A 1.0000
C3 C6 1.519(3)
C3 H3A 1.0000
C4 H4A 0.9800
C4 H4B 0.9800
C4 H4C 0.9800
C5 H5A 0.9800
C5 H5B 0.9800
C5 H5C 0.9800
C6 C7 1.389(3)
C6 C11 1.390(3)
C7 C8 1.382(4)
C7 H7A 0.9500
C8 C9 1.371(4)
C8 H8A 0.9500
C9 C10 1.385(4)
C9 H9A 0.9500
C10 C11 1.384(4)
C10 H10A 0.9500
C11 H11A 0.9500
C12 C16 1.503(3)
C12 H12A 1.0000
C13 C14 1.328(3)
C13 C18 1.498(3)
C14 C15 1.498(3)
C14 H14A 0.9500
C15 C16 1.498(3)
C15 H15A 0.9900
C15 H15B 0.9900
C16 C17 1.324(3)
C17 H17A 0.9500
C17 H17B 0.9500
C18 C19 1.524(3)
C18 C20 1.526(3)
C18 H18A 1.0000
C19 H19A 0.9800
C19 H19B 0.9800
C19 H19C 0.9800
C20 H20A 0.9900
C20 H20B 0.9900
C21 C24 1.522(3)
C21 C22 1.524(3)
C21 C23 1.537(3)
C22 H22A 0.9800
C22 H22B 0.9800
C22 H22C 0.9800
C23 H23A 0.9800
C23 H23B 0.9800
C23 H23C 0.9800
C24 H24A 0.9800
C24 H24B 0.9800
C24 H24C 0.9800
C25 C30 1.400(3)
C25 C26 1.400(3)
C26 C27 1.389(3)
C26 H26A 0.9500
C27 C28 1.375(3)
C27 H27A 0.9500
C28 C29 1.379(3)
C28 H28A 0.9500
C29 C30 1.379(3)
C29 H29A 0.9500
C30 H30A 0.9500
C31 C32 1.395(3)
C31 C36 1.397(3)
C32 C33 1.383(3)
C32 H32A 0.9500
C33 C34 1.369(3)
C33 H33A 0.9500
C34 C35 1.373(3)
C34 H34A 0.9500
C35 C36 1.394(3)
C35 H35A 0.9500
C36 H36A 0.9500

loop_
_geom_torsion_atom_site_label_1
_geom_torsion_atom_site_label_2
_geom_torsion_atom_site_label_3
_geom_torsion_atom_site_label_4
_geom_torsion
C25 Si1 O3 C20 -142.17(18)
C31 Si1 O3 C20 -24.4(2)
C21 Si1 O3 C20 101.83(19)
C4 N2 C1 O1 -23.3(3)
C2 N2 C1 O1 -165.38(19)
C4 N2 C1 N1 158.71(18)
C2 N2 C1 N1 16.6(2)
C12 N1 C1 O1 19.6(3)
C3 N1 C1 O1 179.49(18)
C12 N1 C1 N2 -162.43(16)
C3 N1 C1 N2 -2.5(2)
C1 N2 C2 C5 -148.47(18)
C4 N2 C2 C5 69.7(2)
C1 N2 C2 C3 -22.8(2)
C4 N2 C2 C3 -164.61(17)
C1 N1 C3 C6 113.01(18)
C12 N1 C3 C6 -88.8(2)
C1 N1 C3 C2 -11.2(2)
C12 N1 C3 C2 146.94(17)
N2 C2 C3 N1 19.41(18)
C5 C2 C3 N1 143.26(18)
N2 C2 C3 C6 -103.50(18)
C5 C2 C3 C6 20.4(3)
N1 C3 C6 C7 153.10(17)
C2 C3 C6 C7 -90.1(2)
N1 C3 C6 C11 -25.6(3)
C2 C3 C6 C11 91.2(2)
C11 C6 C7 C8 -0.1(3)
C3 C6 C7 C8 -178.8(2)
C6 C7 C8 C9 0.5(4)
C7 C8 C9 C10 -1.0(4)
C8 C9 C10 C11 1.1(4)
C9 C10 C11 C6 -0.7(4)
C7 C6 C11 C10 0.2(3)
C3 C6 C11 C10 178.9(2)
C13 O2 C12 N1 89.02(18)
C13 O2 C12 C16 -39.9(2)
C1 N1 C12 O2 94.79(18)
C3 N1 C12 O2 -62.0(2)
C1 N1 C12 C16 -138.78(18)
C3 N1 C12 C16 64.4(2)
C12 O2 C13 C14 17.8(3)
C12 O2 C13 C18 -162.14(15)
O2 C13 C14 C15 0.3(3)
C18 C13 C14 C15 -179.72(18)
C13 C14 C15 C16 6.3(3)
C14 C15 C16 C17 147.8(2)
C14 C15 C16 C12 -30.2(2)
O2 C12 C16 C17 -131.2(2)
N1 C12 C16 C17 103.1(2)
O2 C12 C16 C15 46.9(2)
N1 C12 C16 C15 -78.8(2)
C14 C13 C18 C19 16.2(3)
O2 C13 C18 C19 -163.85(19)
C14 C13 C18 C20 -108.3(2)
O2 C13 C18 C20 71.7(2)
Si1 O3 C20 C18 -179.07(14)
C13 C18 C20 O3 -167.56(16)
C19 C18 C20 O3 66.1(2)
O3 Si1 C21 C24 -68.2(2)
C25 Si1 C21 C24 179.2(2)
C31 Si1 C21 C24 55.8(2)
O3 Si1 C21 C22 169.27(16)
C25 Si1 C21 C22 56.75(18)
C31 Si1 C21 C22 -66.73(19)
O3 Si1 C21 C23 51.46(18)
C25 Si1 C21 C23 -61.07(19)
C31 Si1 C21 C23 175.46(17)
O3 Si1 C25 C30 -11.41(16)
C31 Si1 C25 C30 -130.00(14)
C21 Si1 C25 C30 103.68(16)
O3 Si1 C25 C26 166.75(15)
C31 Si1 C25 C26 48.16(17)
C21 Si1 C25 C26 -78.16(17)
C30 C25 C26 C27 2.7(3)
Si1 C25 C26 C27 -175.47(15)
C25 C26 C27 C28 -1.0(3)
C26 C27 C28 C29 -2.0(3)
C27 C28 C29 C30 3.1(3)
C28 C29 C30 C25 -1.3(3)
C26 C25 C30 C29 -1.6(3)
Si1 C25 C30 C29 176.66(15)
O3 Si1 C31 C32 -111.08(18)
C25 Si1 C31 C32 3.2(2)
C21 Si1 C31 C32 126.46(17)
O3 Si1 C31 C36 67.13(18)
C25 Si1 C31 C36 -178.58(16)
C21 Si1 C31 C36 -55.33(19)
C36 C31 C32 C33 1.8(3)
Si1 C31 C32 C33 -179.95(19)
C31 C32 C33 C34 -0.6(4)
C32 C33 C34 C35 -0.9(4)
C33 C34 C35 C36 1.2(4)
C34 C35 C36 C31 0.0(3)
C32 C31 C36 C35 -1.4(3)
Si1 C31 C36 C35 -179.72(17)

loop_
_cod_related_entry_id
_cod_related_entry_database
_cod_related_entry_code
1 ChemSpider 30658618
